data_7704668
loop_
_publ_author_name
'Balakrishnan, Nithya'
'Haribabu, Jebiti'
'Dhanabalan, Ananda Krishnan'
'Swaminathan, Srividya'
'Sun, Sijia'
'Dibwe, Dya Fita'
'Bhuvanesh, Nattamai'
'Awale, Suresh'
'Karvembu, Ramasamy'

_publ_section_title
;
 Thiosemicarbazone(s)-anchored water soluble mono- and bimetallic Cu(ii)
 complexes: enzyme-like activities, biomolecular interactions, anticancer
 property and real-time live cytotoxicity.
;
_journal_issue 27
_journal_name_full 'Dalton transactions (Cambridge, England : 2003)'
_journal_page_first 9411
_journal_page_last 9424
_journal_paper_doi 10.1039/d0dt01309a
_journal_volume 49
_journal_year 2020
_chemical_formula_moiety 'C26 H26 Cl2 Cu2 N6 O4 S2, 2(Cl), 6(H2 O)'
_chemical_formula_sum 'C26 H38 Cl4 Cu2 N6 O10 S2'
_chemical_formula_weight 927.62
_space_group_crystal_system triclinic
_space_group_IT_number 2
_space_group_name_Hall '-P 1'
_space_group_name_H-M_alt 'P -1'
_atom_sites_solution_hydrogens mixed
_atom_sites_solution_primary dual
_audit_block_doi 10.5517/ccdc.csd.cc23sbx5
_audit_creation_date 2018-06-20
_audit_creation_method
;
Olex2 1.2-beta
(compiled 2018.04.26 svn.r3504 for OlexSys, GUI svn.r5492)
;
_audit_update_record
;
2019-10-17 deposited with the CCDC.	2020-06-15 downloaded from the CCDC.
;
_cell_angle_alpha 101.493(2)
_cell_angle_beta 98.976(2)
_cell_angle_gamma 99.952(2)
_cell_formula_units_Z 1
_cell_length_a 7.5171(5)
_cell_length_b 9.6401(6)
_cell_length_c 13.3389(8)
_cell_measurement_reflns_used 9932
_cell_measurement_temperature 110.0
_cell_measurement_theta_max 27.597
_cell_measurement_theta_min 2.400
_cell_volume 914.63(10)
_computing_cell_refinement 'SAINT v8.37A (Bruker, 2015)'
_computing_data_reduction 'SAINT v8.37A (Bruker, 2015)'
_computing_molecular_graphics 'Olex2 (Dolomanov et al., 2009)'
_computing_publication_material 'Olex2 (Dolomanov et al., 2009)'
_computing_structure_refinement 'ShelXL (Sheldrick, 2015)'
_computing_structure_solution 'ShelXT (Sheldrick, 2015)'
_diffrn_ambient_temperature 110.0
_diffrn_measured_fraction_theta_full 1.000
_diffrn_measured_fraction_theta_max 0.994
_diffrn_measurement_device_type 'Bruker APEX-II CCD'
_diffrn_measurement_method '\f and \w scans'
_diffrn_radiation_type MoK\a
_diffrn_radiation_wavelength 0.71073
_diffrn_reflns_av_R_equivalents 0.0405
_diffrn_reflns_av_unetI/netI 0.0420
_diffrn_reflns_Laue_measured_fraction_full 1.000
_diffrn_reflns_Laue_measured_fraction_max 0.994
_diffrn_reflns_limit_h_max 9
_diffrn_reflns_limit_h_min -9
_diffrn_reflns_limit_k_max 12
_diffrn_reflns_limit_k_min -12
_diffrn_reflns_limit_l_max 17
_diffrn_reflns_limit_l_min -17
_diffrn_reflns_number 18310
_diffrn_reflns_point_group_measured_fraction_full 1.000
_diffrn_reflns_point_group_measured_fraction_max 0.994
_diffrn_reflns_theta_full 25.242
_diffrn_reflns_theta_max 27.643
_diffrn_reflns_theta_min 2.205
_diffrn_standards_number 0
_exptl_absorpt_coefficient_mu 1.629
_exptl_absorpt_correction_T_max 0.4305
_exptl_absorpt_correction_T_min 0.3525
_exptl_absorpt_correction_type multi-scan
_exptl_absorpt_process_details
'SADABS-2016/2 (Bruker,2016/2) was used for absorption correction. wR2(int) was 0.1159 before and 0.0606 after correction. The Ratio of minimum to maximum transmission is 0.8188. The \l/2 correction factor is Not present.'
_exptl_crystal_colour green
_exptl_crystal_colour_primary green
_exptl_crystal_density_diffrn 1.684
_exptl_crystal_description block
_exptl_crystal_F_000 474
_exptl_crystal_size_max 0.277
_exptl_crystal_size_mid 0.136
_exptl_crystal_size_min 0.106
_refine_diff_density_max 0.451
_refine_diff_density_min -0.548
_refine_diff_density_rms 0.102
_refine_ls_extinction_method none
_refine_ls_goodness_of_fit_ref 1.107
_refine_ls_hydrogen_treatment constr
_refine_ls_matrix_type full
_refine_ls_number_parameters 236
_refine_ls_number_reflns 4245
_refine_ls_number_restraints 0
_refine_ls_restrained_S_all 1.107
_refine_ls_R_factor_all 0.0550
_refine_ls_R_factor_gt 0.0397
_refine_ls_shift/su_max 0.000
_refine_ls_shift/su_mean 0.000
_refine_ls_structure_factor_coef Fsqd
_refine_ls_weighting_details 'w=1/[\s^2^(Fo^2^)+(0.0099P)^2^+1.7359P] where P=(Fo^2^+2Fc^2^)/3'
_refine_ls_weighting_scheme calc
_refine_ls_wR_factor_gt 0.0682
_refine_ls_wR_factor_ref 0.0725
_reflns_Friedel_coverage 0.000
_reflns_number_gt 3550
_reflns_number_total 4245
_reflns_threshold_expression 'I > 2\s(I)'
_cod_data_source_file d0dt01309a3.cif
_cod_data_source_block cuc3
_cod_depositor_comments 'Adding full bibliography for 7704668--7704669.cif.'
_cod_database_code 7704668
_shelx_shelxl_version_number 2018/3
_shelx_space_group_comment
;
The symmetry employed for this shelxl refinement is uniquely defined
by the following loop, which should always be used as a source of
symmetry information in preference to the above space-group names.
They are only intended as comments.
;
_shelx_estimated_absorpt_t_max 0.846
_shelx_estimated_absorpt_t_min 0.661
_olex2_refinement_description
;
1. Fixed Uiso
 At 1.2 times of:
  All C(H) groups, All C(H,H) groups, All N(H) groups
 At 1.5 times of:
  All C(H,H,H) groups, All O(H,H) groups
2.a Free rotating group:
 O3(H3A,H3B), O4(H4A,H4B), O5(H5A,H5B)
2.b Secondary CH2 refined with riding coordinates:
 C12(H12A,H12B)
2.c Aromatic/amide H refined with riding coordinates:
 N2(H2), N3(H3), C1(H1), C6(H6), C7(H7), C8(H8), C9(H9), C10(H10)
2.d Idealised Me refined as rotating group:
 C13(H13A,H13B,H13C)
;
_olex2_submission_special_instructions 'No special instructions were received'

loop_
_space_group_symop_operation_xyz
'x, y, z'
'-x, -y, -z'

loop_
_atom_site_label
_atom_site_type_symbol
_atom_site_fract_x
_atom_site_fract_y
_atom_site_fract_z
_atom_site_U_iso_or_equiv
_atom_site_adp_type
_atom_site_occupancy
_atom_site_site_symmetry_order
_atom_site_calc_flag
_atom_site_refinement_flags_posn
_atom_site_refinement_flags_adp
_atom_site_refinement_flags_occupancy
_atom_site_disorder_assembly
_atom_site_disorder_group
Cu1 Cu 0.18333(4) 0.46121(3) 0.56620(2) 0.00925(9) Uani 1 1 d . . . . .
Cl1 Cl 0.00507(8) 0.32720(6) 0.41134(4) 0.01053(13) Uani 1 1 d . . . . .
S1 S 0.03247(9) 0.31755(7) 0.65274(5) 0.01268(14) Uani 1 1 d . . . . .
O1 O 0.3366(2) 0.57519(18) 0.49145(13) 0.0112(4) Uani 1 1 d . . . . .
O2 O 0.7531(2) 0.93237(18) 0.61538(13) 0.0127(4) Uani 1 1 d . . . . .
N1 N 0.3586(3) 0.5478(2) 0.70039(16) 0.0102(4) Uani 1 1 d . . . . .
N2 N 0.3288(3) 0.4888(2) 0.78408(16) 0.0120(5) Uani 1 1 d . . . . .
H2 H 0.403332 0.522500 0.845275 0.014 Uiso 1 1 calc R . . . .
N3 N 0.1632(3) 0.3227(2) 0.85109(17) 0.0160(5) Uani 1 1 d . . . . .
H3 H 0.243369 0.362349 0.909677 0.019 Uiso 1 1 calc R . . . .
C1 C 0.4970(3) 0.6551(3) 0.71921(19) 0.0109(5) Uani 1 1 d . . . . .
H1 H 0.569168 0.686636 0.787863 0.013 Uiso 1 1 calc R . . . .
C2 C 0.5474(3) 0.7296(3) 0.64075(19) 0.0108(5) Uani 1 1 d . . . . .
C3 C 0.4638(3) 0.6848(3) 0.53168(19) 0.0101(5) Uani 1 1 d . . . . .
C4 C 0.5355(3) 0.7753(3) 0.4656(2) 0.0105(5) Uani 1 1 d . . . . .
C5 C 0.6768(4) 0.8977(3) 0.5103(2) 0.0122(5) Uani 1 1 d . . . . .
C6 C 0.6877(4) 0.8487(3) 0.6749(2) 0.0129(5) Uani 1 1 d . . . . .
H6 H 0.742917 0.873755 0.746895 0.016 Uiso 1 1 calc R . . . .
C7 C 0.4634(3) 0.7478(3) 0.3578(2) 0.0125(5) Uani 1 1 d . . . . .
H7 H 0.368826 0.664855 0.325139 0.015 Uiso 1 1 calc R . . . .
C8 C 0.5298(4) 0.8407(3) 0.2996(2) 0.0152(6) Uani 1 1 d . . . . .
H8 H 0.479731 0.822485 0.227146 0.018 Uiso 1 1 calc R . . . .
C9 C 0.6710(4) 0.9622(3) 0.3471(2) 0.0159(6) Uani 1 1 d . . . . .
H9 H 0.715914 1.025587 0.306276 0.019 Uiso 1 1 calc R . . . .
C10 C 0.7456(4) 0.9912(3) 0.4520(2) 0.0144(6) Uani 1 1 d . . . . .
H10 H 0.841918 1.073338 0.483747 0.017 Uiso 1 1 calc R . . . .
C11 C 0.1826(4) 0.3781(3) 0.7701(2) 0.0123(5) Uani 1 1 d . . . . .
C12 C 0.0181(4) 0.1999(3) 0.8512(2) 0.0239(7) Uani 1 1 d . . . . .
H12A H -0.039514 0.148007 0.778411 0.029 Uiso 1 1 calc R . . . .
H12B H -0.078471 0.235597 0.885371 0.029 Uiso 1 1 calc R . . . .
C13 C 0.0967(5) 0.0981(3) 0.9081(3) 0.0322(8) Uani 1 1 d . . . . .
H13A H 0.191521 0.062276 0.873782 0.048 Uiso 1 1 calc GR . . . .
H13B H -0.001528 0.016326 0.907294 0.048 Uiso 1 1 calc GR . . . .
H13C H 0.151684 0.149223 0.980447 0.048 Uiso 1 1 calc GR . . . .
Cl2 Cl 0.69336(9) 0.47793(8) 0.91920(5) 0.02042(16) Uani 1 1 d . . . . .
O3 O 0.9646(3) 0.6899(2) 0.83104(16) 0.0285(5) Uani 1 1 d . . . . .
H3A H 0.968021 0.661340 0.766960 0.043 Uiso 1 1 d G . . . .
H3B H 0.899561 0.622965 0.850671 0.043 Uiso 1 1 d G . . . .
O4 O 0.6889(3) 0.2185(2) 1.03836(17) 0.0281(5) Uani 1 1 d . . . . .
H4A H 0.793484 0.247002 1.079242 0.042 Uiso 1 1 d G . . . .
H4B H 0.677554 0.287832 1.008832 0.042 Uiso 1 1 d G . . . .
O5 O 0.5760(3) -0.0448(2) 0.88012(16) 0.0286(5) Uani 1 1 d . . . . .
H5A H 0.621984 0.030672 0.928644 0.043 Uiso 1 1 d G . . . .
H5B H 0.495673 -0.094058 0.904735 0.043 Uiso 1 1 d G . . . .

loop_
_atom_site_aniso_label
_atom_site_aniso_U_11
_atom_site_aniso_U_22
_atom_site_aniso_U_33
_atom_site_aniso_U_23
_atom_site_aniso_U_13
_atom_site_aniso_U_12
Cu1 0.00838(16) 0.01016(16) 0.00790(16) 0.00175(12) 0.00025(11) 0.00004(11)
Cl1 0.0114(3) 0.0099(3) 0.0088(3) 0.0007(2) 0.0004(2) 0.0015(2)
S1 0.0114(3) 0.0141(3) 0.0102(3) 0.0035(2) -0.0007(2) -0.0017(2)
O1 0.0090(9) 0.0121(9) 0.0115(9) 0.0020(7) 0.0019(7) 0.0004(7)
O2 0.0145(9) 0.0089(9) 0.0124(9) 0.0005(7) 0.0028(7) -0.0015(7)
N1 0.0108(11) 0.0111(10) 0.0096(10) 0.0027(8) 0.0013(8) 0.0044(8)
N2 0.0136(11) 0.0135(11) 0.0064(10) 0.0028(8) -0.0010(8) -0.0014(9)
N3 0.0154(12) 0.0193(12) 0.0098(11) 0.0062(9) -0.0029(9) -0.0042(9)
C1 0.0120(13) 0.0102(12) 0.0091(12) -0.0005(10) 0.0000(10) 0.0033(10)
C2 0.0113(13) 0.0105(12) 0.0116(13) 0.0032(10) 0.0032(10) 0.0033(10)
C3 0.0086(12) 0.0093(12) 0.0135(13) 0.0015(10) 0.0033(10) 0.0052(10)
C4 0.0087(12) 0.0104(12) 0.0144(13) 0.0027(10) 0.0051(10) 0.0049(10)
C5 0.0138(13) 0.0118(13) 0.0105(12) -0.0008(10) 0.0017(10) 0.0056(10)
C6 0.0135(13) 0.0146(13) 0.0109(13) 0.0020(10) 0.0039(10) 0.0034(10)
C7 0.0093(13) 0.0151(13) 0.0143(13) 0.0025(10) 0.0036(10) 0.0054(10)
C8 0.0184(14) 0.0171(14) 0.0124(13) 0.0046(11) 0.0048(11) 0.0070(11)
C9 0.0201(14) 0.0134(13) 0.0197(14) 0.0086(11) 0.0102(11) 0.0073(11)
C10 0.0136(13) 0.0095(12) 0.0207(14) 0.0031(11) 0.0062(11) 0.0021(10)
C11 0.0131(13) 0.0117(12) 0.0126(13) 0.0019(10) 0.0026(10) 0.0046(10)
C12 0.0205(16) 0.0273(16) 0.0200(15) 0.0115(13) -0.0007(12) -0.0081(12)
C13 0.039(2) 0.0227(16) 0.0366(19) 0.0163(15) 0.0089(15) -0.0003(14)
Cl2 0.0178(3) 0.0244(4) 0.0162(3) 0.0047(3) -0.0020(3) 0.0019(3)
O3 0.0339(13) 0.0338(13) 0.0177(11) 0.0072(9) 0.0076(10) 0.0029(10)
O4 0.0314(13) 0.0217(11) 0.0248(12) 0.0017(9) 0.0011(9) -0.0034(9)
O5 0.0381(14) 0.0262(12) 0.0192(11) 0.0007(9) 0.0116(10) 0.0009(10)

loop_
_atom_type_symbol
_atom_type_description
_atom_type_scat_dispersion_real
_atom_type_scat_dispersion_imag
_atom_type_scat_source
C C 0.0033 0.0016 'International Tables Vol C Tables 4.2.6.8 and 6.1.1.4'
H H 0.0000 0.0000 'International Tables Vol C Tables 4.2.6.8 and 6.1.1.4'
Cl Cl 0.1484 0.1585 'International Tables Vol C Tables 4.2.6.8 and 6.1.1.4'
Cu Cu 0.3201 1.2651 'International Tables Vol C Tables 4.2.6.8 and 6.1.1.4'
N N 0.0061 0.0033 'International Tables Vol C Tables 4.2.6.8 and 6.1.1.4'
O O 0.0106 0.0060 'International Tables Vol C Tables 4.2.6.8 and 6.1.1.4'
S S 0.1246 0.1234 'International Tables Vol C Tables 4.2.6.8 and 6.1.1.4'

loop_
_geom_angle_atom_site_label_1
_geom_angle_atom_site_label_2
_geom_angle_atom_site_label_3
_geom_angle
_geom_angle_site_symmetry_1
_geom_angle_site_symmetry_3
_geom_angle_publ_flag
Cl1 Cu1 Cl1 96.38(2) . 2_566 ?
S1 Cu1 Cl1 98.54(2) . 2_566 ?
S1 Cu1 Cl1 90.52(2) . . ?
O1 Cu1 Cl1 87.39(5) . 2_566 ?
O1 Cu1 Cl1 90.43(5) . . ?
O1 Cu1 S1 173.85(6) . . ?
O1 Cu1 N1 91.60(8) . . ?
N1 Cu1 Cl1 169.91(6) . . ?
N1 Cu1 Cl1 93.59(6) . 2_566 ?
N1 Cu1 S1 86.44(6) . . ?
Cu1 Cl1 Cu1 83.62(2) . 2_566 ?
C11 S1 Cu1 97.10(9) . . ?
C3 O1 Cu1 126.65(16) . . ?
C6 O2 C5 118.7(2) . . ?
N2 N1 Cu1 116.96(15) . . ?
C1 N1 Cu1 127.27(18) . . ?
C1 N1 N2 115.8(2) . . ?
N1 N2 H2 120.7 . . ?
C11 N2 N1 118.7(2) . . ?
C11 N2 H2 120.7 . . ?
C11 N3 H3 117.6 . . ?
C11 N3 C12 124.9(2) . . ?
C12 N3 H3 117.6 . . ?
N1 C1 H1 118.5 . . ?
N1 C1 C2 123.0(2) . . ?
C2 C1 H1 118.5 . . ?
C3 C2 C1 124.7(2) . . ?
C6 C2 C1 116.0(2) . . ?
C6 C2 C3 119.3(2) . . ?
O1 C3 C2 124.6(2) . . ?
O1 C3 C4 119.4(2) . . ?
C2 C3 C4 115.9(2) . . ?
C5 C4 C3 119.5(2) . . ?
C5 C4 C7 118.1(2) . . ?
C7 C4 C3 122.4(2) . . ?
O2 C5 C4 121.4(2) . . ?
O2 C5 C10 116.5(2) . . ?
C10 C5 C4 122.1(2) . . ?
O2 C6 C2 125.2(2) . . ?
O2 C6 H6 117.4 . . ?
C2 C6 H6 117.4 . . ?
C4 C7 H7 119.9 . . ?
C8 C7 C4 120.2(2) . . ?
C8 C7 H7 119.9 . . ?
C7 C8 H8 119.9 . . ?
C7 C8 C9 120.1(2) . . ?
C9 C8 H8 119.9 . . ?
C8 C9 H9 119.5 . . ?
C10 C9 C8 121.1(2) . . ?
C10 C9 H9 119.5 . . ?
C5 C10 H10 120.8 . . ?
C9 C10 C5 118.5(2) . . ?
C9 C10 H10 120.8 . . ?
N2 C11 S1 120.67(19) . . ?
N3 C11 S1 122.9(2) . . ?
N3 C11 N2 116.4(2) . . ?
N3 C12 H12A 109.6 . . ?
N3 C12 H12B 109.6 . . ?
N3 C12 C13 110.3(2) . . ?
H12A C12 H12B 108.1 . . ?
C13 C12 H12A 109.6 . . ?
C13 C12 H12B 109.6 . . ?
C12 C13 H13A 109.5 . . ?
C12 C13 H13B 109.5 . . ?
C12 C13 H13C 109.5 . . ?
H13A C13 H13B 109.5 . . ?
H13A C13 H13C 109.5 . . ?
H13B C13 H13C 109.5 . . ?
H3A O3 H3B 109.5 . . ?
H4A O4 H4B 104.5 . . ?
H5A O5 H5B 104.5 . . ?

loop_
_geom_bond_atom_site_label_1
_geom_bond_atom_site_label_2
_geom_bond_distance
_geom_bond_site_symmetry_2
_geom_bond_publ_flag
Cu1 Cl1 2.2817(6) . ?
Cu1 Cl1 2.6726(7) 2_566 ?
Cu1 S1 2.2448(7) . ?
Cu1 O1 1.9712(17) . ?
Cu1 N1 1.981(2) . ?
S1 C11 1.709(3) . ?
O1 C3 1.259(3) . ?
O2 C5 1.379(3) . ?
O2 C6 1.327(3) . ?
N1 N2 1.381(3) . ?
N1 C1 1.287(3) . ?
N2 H2 0.8800 . ?
N2 C11 1.354(3) . ?
N3 H3 0.8800 . ?
N3 C11 1.314(3) . ?
N3 C12 1.465(3) . ?
C1 H1 0.9500 . ?
C1 C2 1.444(3) . ?
C2 C3 1.438(3) . ?
C2 C6 1.364(3) . ?
C3 C4 1.456(3) . ?
C4 C5 1.402(3) . ?
C4 C7 1.409(4) . ?
C5 C10 1.389(4) . ?
C6 H6 0.9500 . ?
C7 H7 0.9500 . ?
C7 C8 1.377(4) . ?
C8 H8 0.9500 . ?
C8 C9 1.402(4) . ?
C9 H9 0.9500 . ?
C9 C10 1.377(4) . ?
C10 H10 0.9500 . ?
C12 H12A 0.9900 . ?
C12 H12B 0.9900 . ?
C12 C13 1.499(4) . ?
C13 H13A 0.9800 . ?
C13 H13B 0.9800 . ?
C13 H13C 0.9800 . ?
O3 H3A 0.8500 . ?
O3 H3B 0.8498 . ?
O4 H4A 0.8502 . ?
O4 H4B 0.8501 . ?
O5 H5A 0.8503 . ?
O5 H5B 0.8503 . ?

loop_
_geom_torsion_atom_site_label_1
_geom_torsion_atom_site_label_2
_geom_torsion_atom_site_label_3
_geom_torsion_atom_site_label_4
_geom_torsion
_geom_torsion_site_symmetry_1
_geom_torsion_site_symmetry_2
_geom_torsion_site_symmetry_3
_geom_torsion_site_symmetry_4
_geom_torsion_publ_flag
Cu1 S1 C11 N2 4.0(2) . . . . ?
Cu1 S1 C11 N3 -176.7(2) . . . . ?
Cu1 O1 C3 C2 13.9(4) . . . . ?
Cu1 O1 C3 C4 -166.31(17) . . . . ?
Cu1 N1 N2 C11 -0.7(3) . . . . ?
Cu1 N1 C1 C2 -0.9(4) . . . . ?
O1 C3 C4 C5 179.8(2) . . . . ?
O1 C3 C4 C7 2.2(4) . . . . ?
O2 C5 C10 C9 -178.8(2) . . . . ?
N1 N2 C11 S1 -2.7(3) . . . . ?
N1 N2 C11 N3 178.0(2) . . . . ?
N1 C1 C2 C3 -6.9(4) . . . . ?
N1 C1 C2 C6 174.6(2) . . . . ?
N2 N1 C1 C2 -179.8(2) . . . . ?
C1 N1 N2 C11 178.3(2) . . . . ?
C1 C2 C3 O1 0.0(4) . . . . ?
C1 C2 C3 C4 -179.8(2) . . . . ?
C1 C2 C6 O2 -179.4(2) . . . . ?
C2 C3 C4 C5 -0.4(4) . . . . ?
C2 C3 C4 C7 -177.9(2) . . . . ?
C3 C2 C6 O2 2.1(4) . . . . ?
C3 C4 C5 O2 1.7(4) . . . . ?
C3 C4 C5 C10 -177.3(2) . . . . ?
C3 C4 C7 C8 176.7(2) . . . . ?
C4 C5 C10 C9 0.3(4) . . . . ?
C4 C7 C8 C9 0.8(4) . . . . ?
C5 O2 C6 C2 -0.7(4) . . . . ?
C5 C4 C7 C8 -0.9(4) . . . . ?
C6 O2 C5 C4 -1.2(4) . . . . ?
C6 O2 C5 C10 177.9(2) . . . . ?
C6 C2 C3 O1 178.4(3) . . . . ?
C6 C2 C3 C4 -1.4(4) . . . . ?
C7 C4 C5 O2 179.4(2) . . . . ?
C7 C4 C5 C10 0.3(4) . . . . ?
C7 C8 C9 C10 -0.1(4) . . . . ?
C8 C9 C10 C5 -0.5(4) . . . . ?
C11 N3 C12 C13 136.9(3) . . . . ?
C12 N3 C11 S1 2.7(4) . . . . ?
C12 N3 C11 N2 -178.0(3) . . . . ?
